data_2201020
loop_
_publ_author_name
'Kruszynski, Rafal'
'Wieczorek, Wanda'
'Pietrusiewicz, K. Micha\/l'

_publ_section_title
;
 Racemic benzylphenylphosphine oxide
;
_journal_issue 4
_journal_name_full 'Acta Crystallographica Section E'
_journal_page_first o390
_journal_page_last o392
_journal_paper_doi 10.1107/S1600536802003963
_journal_volume 58
_journal_year 2002
_chemical_formula_iupac 'C13 H13 O P'
_chemical_formula_moiety 'C13 H13 O P'
_chemical_formula_sum 'C13 H13 O P'
_chemical_formula_weight 216.20
_chemical_name_systematic 'benzylphenylphosphine oxide'
_space_group_IT_number 7
_symmetry_cell_setting monoclinic
_symmetry_space_group_name_Hall 'P -2yc'
_symmetry_space_group_name_H-M 'P 1 c 1'
_atom_sites_solution_hydrogens geom
_atom_sites_solution_primary direct
_atom_sites_solution_secondary direct
_cell_angle_alpha 90.00
_cell_angle_beta 106.15(3)
_cell_angle_gamma 90.00
_cell_formula_units_Z 2
_cell_length_a 12.817(2)
_cell_length_b 5.7130(10)
_cell_length_c 8.074(3)
_cell_measurement_reflns_used 25
_cell_measurement_temperature 293.0(10)
_cell_measurement_theta_max 28.83
_cell_measurement_theta_min 20.38
_cell_volume 567.9(3)
_computing_cell_refinement 'CAD-4 Software'
_computing_data_collection 'CAD-4 Software (Enraf-Nonius, 1989)'
_computing_data_reduction 'CAD-4 Software'
_computing_molecular_graphics 'XP in SHELXTL/PC (Sheldrick, 1990b) and ORTEP-3 (Farrugia, 1997)'
_computing_publication_material 'SHELXL-97 (Sheldrick, 1997) and PLATON (Spek, 1990)'
_computing_structure_refinement 'SHELXL97 (Sheldrick, 1997)'
_computing_structure_solution 'SHELXS97 (Sheldrick, 1990a)'
_diffrn_ambient_temperature 293(2)
_diffrn_measured_fraction_theta_full 1.000
_diffrn_measured_fraction_theta_max 1.001
_diffrn_measurement_device_type 'Enraf-Nonius CAD-4'
_diffrn_measurement_method \w--2\q
_diffrn_radiation_monochromator graphite
_diffrn_radiation_source 'fine-focus sealed tube'
_diffrn_radiation_type CuK\a
_diffrn_radiation_wavelength 1.54178
_diffrn_reflns_av_R_equivalents 0.0000
_diffrn_reflns_av_sigmaI/netI 0.0083
_diffrn_reflns_limit_h_max 16
_diffrn_reflns_limit_h_min -16
_diffrn_reflns_limit_k_max 7
_diffrn_reflns_limit_k_min 0
_diffrn_reflns_limit_l_max 10
_diffrn_reflns_limit_l_min -10
_diffrn_reflns_number 2329
_diffrn_reflns_theta_full 74.93
_diffrn_reflns_theta_max 74.93
_diffrn_reflns_theta_min 3.59
_diffrn_standards_decay_% 0.2
_diffrn_standards_interval_time 60
_diffrn_standards_number 3
_exptl_absorpt_coefficient_mu 1.888
_exptl_absorpt_correction_T_max 0.629
_exptl_absorpt_correction_T_min 0.314
_exptl_absorpt_correction_type numerical
_exptl_absorpt_process_details '(X-RED; Stoe & Cie, 1999)'
_exptl_crystal_colour Colourless
_exptl_crystal_density_diffrn 1.264
_exptl_crystal_density_meas ?
_exptl_crystal_density_method 'not measured'
_exptl_crystal_description Prism
_exptl_crystal_F_000 228
_exptl_crystal_size_max 0.76
_exptl_crystal_size_mid 0.56
_exptl_crystal_size_min 0.28
_refine_diff_density_max 0.221
_refine_diff_density_min -0.389
_refine_ls_abs_structure_details 'Flack (1983)'
_refine_ls_abs_structure_Flack 0.00(8)
_refine_ls_extinction_method SHELXL97
_refine_ls_goodness_of_fit_ref 1.029
_refine_ls_hydrogen_treatment mixed
_refine_ls_matrix_type full
_refine_ls_number_parameters 138
_refine_ls_number_reflns 2329
_refine_ls_number_restraints 2
_refine_ls_restrained_S_all 1.028
_refine_ls_R_factor_all 0.0631
_refine_ls_R_factor_gt 0.0628
_refine_ls_shift/su_max 0.000
_refine_ls_shift/su_mean 0.000
_refine_ls_structure_factor_coef Fsqd
_refine_ls_weighting_details 'w = 1/[\s^2^(Fo^2^)+(0.1386P)^2^+0.0859P] where P = (Fo^2^+2Fc^2^)/3'
_refine_ls_weighting_scheme calc
_refine_ls_wR_factor_gt 0.1625
_refine_ls_wR_factor_ref 0.1629
_reflns_number_gt 2304
_reflns_number_total 2329
_reflns_threshold_expression I>2\s(I)
_cod_data_source_file bt6118.cif
_cod_data_source_block I
_cod_depositor_comments
;
The following automatic conversions were performed:
'_symmetry_cell_setting' value 'Monoclinic' changed to 'monoclinic'
according to '/home/saulius/struct/CIF-dictionaries/cif_core.dic'
dictionary named 'cif_core.dic' version 2.4.1 from 2010-06-29.

Automatic conversion script
Id: cif_fix_enum 1527 2010-12-29 10:47:43Z saulius 

The following automatic conversions were performed:

'_symmetry_cell_setting' value 'Monoclinic' changed to 'monoclinic'
according to /home/saulius/struct/CIF-dictionaries/cif_core.dic
dictionary named 'cif_core.dic' version 2.4.1 from 2010-06-29.

Automatic conversion script
Id: cif_fix_values 1715 2011-07-08 13:25:40Z adriana 

The following automatic conversions were performed:

'_exptl_crystal_density_meas' value 'not measured' was changed to '?'
- the value is perceived as not measured.

Automatic conversion script
Id: cif_fix_values 3008 2015-01-20 13:52:24Z robertas 
;
_cod_original_cell_volume 567.9(2)
_cod_original_sg_symbol_H-M 'P c'
_cod_database_code 2201020
_cod_database_fobs_code 2201020

loop_
_symmetry_equiv_pos_as_xyz
'x, y, z'
'x, -y, z+1/2'

loop_
_atom_site_label
_atom_site_fract_x
_atom_site_fract_y
_atom_site_fract_z
_atom_site_U_iso_or_equiv
_atom_site_adp_type
_atom_site_calc_flag
_atom_site_refinement_flags
_atom_site_occupancy
_atom_site_disorder_assembly
_atom_site_disorder_group
_atom_site_type_symbol
P1 0.90551(6) 0.63168(11) 0.50064(8) 0.0484(2) Uani d . 1 . . P
H1P 0.8828(7) 0.6900(17) 0.651(4) 0.058 Uiso calc R 1 . . H
O1 0.8845(2) 0.3776(4) 0.4741(4) 0.0651(8) Uani d . 1 . . O
C1 0.8248(3) 0.8193(5) 0.3352(4) 0.0505(6) Uani d . 1 . . C
H1A 0.8453 0.9810 0.3632 0.061 Uiso calc R 1 . . H
H1B 0.8389 0.7827 0.2261 0.061 Uiso calc R 1 . . H
C2 0.7051(2) 0.7889(5) 0.3181(3) 0.0474(6) Uani d . 1 . . C
C3 0.6514(3) 0.9540(7) 0.3904(4) 0.0599(7) Uani d . 1 . . C
H3 0.6889 1.0843 0.4459 0.072 Uiso calc R 1 . . H
C4 0.5431(4) 0.9262(9) 0.3806(6) 0.0719(9) Uani d . 1 . . C
H4 0.5080 1.0377 0.4298 0.086 Uiso calc R 1 . . H
C5 0.4861(3) 0.7343(9) 0.2983(5) 0.0715(9) Uani d . 1 . . C
H5 0.4132 0.7157 0.2927 0.086 Uiso calc R 1 . . H
C6 0.5388(3) 0.5697(8) 0.2243(6) 0.0700(9) Uani d . 1 . . C
H6 0.5010 0.4407 0.1675 0.084 Uiso calc R 1 . . H
C7 0.6475(3) 0.5975(6) 0.2350(5) 0.0598(8) Uani d . 1 . . C
H7 0.6825 0.4861 0.1856 0.072 Uiso calc R 1 . . H
C8 1.0452(2) 0.7064(5) 0.5261(3) 0.0490(6) Uani d . 1 . . C
C9 1.1110(3) 0.5478(6) 0.4727(5) 0.0613(7) Uani d . 1 . . C
H9 1.0822 0.4074 0.4215 0.074 Uiso calc R 1 . . H
C10 1.2205(4) 0.5993(8) 0.4957(7) 0.0756(11) Uani d . 1 . . C
H10 1.2646 0.4939 0.4589 0.091 Uiso calc R 1 . . H
C11 1.2635(3) 0.8065(9) 0.5731(6) 0.0750(10) Uani d . 1 . . C
H11 1.3367 0.8398 0.5896 0.090 Uiso calc R 1 . . H
C12 1.1980(4) 0.9637(9) 0.6260(6) 0.0767(11) Uani d . 1 . . C
H12 1.2270 1.1038 0.6774 0.092 Uiso calc R 1 . . H
C13 1.0899(3) 0.9144(7) 0.6032(6) 0.0651(8) Uani d . 1 . . C
H13 1.0463 1.0213 0.6397 0.078 Uiso calc R 1 . . H

loop_
_atom_site_aniso_label
_atom_site_aniso_U_11
_atom_site_aniso_U_22
_atom_site_aniso_U_33
_atom_site_aniso_U_12
_atom_site_aniso_U_13
_atom_site_aniso_U_23
P1 0.0519(4) 0.0485(4) 0.0473(3) -0.0019(3) 0.0178(3) 0.0010(3)
O1 0.0669(19) 0.0512(12) 0.079(2) -0.0078(9) 0.0227(15) 0.0054(10)
C1 0.0517(14) 0.0493(13) 0.0518(14) 0.0022(11) 0.0167(11) 0.0065(12)
C2 0.0500(14) 0.0489(13) 0.0447(12) 0.0017(11) 0.0154(10) 0.0011(11)
C3 0.0639(17) 0.0569(16) 0.0590(17) 0.0056(15) 0.0174(14) -0.0085(14)
C4 0.066(2) 0.083(2) 0.070(2) 0.016(2) 0.0246(17) -0.002(2)
C5 0.0451(15) 0.093(3) 0.077(2) 0.0030(15) 0.0179(15) 0.011(2)
C6 0.0582(18) 0.0709(19) 0.077(2) -0.0108(17) 0.0124(16) -0.0049(18)
C7 0.0575(18) 0.0554(17) 0.067(2) -0.0025(12) 0.0184(14) -0.0098(13)
C8 0.0511(13) 0.0498(14) 0.0454(12) 0.0007(11) 0.0125(10) 0.0013(11)
C9 0.0633(18) 0.0568(16) 0.0652(18) 0.0029(14) 0.0198(15) -0.0059(15)
C10 0.063(2) 0.077(2) 0.091(3) 0.0130(17) 0.030(2) 0.0010(19)
C11 0.0486(17) 0.086(2) 0.088(3) -0.0031(18) 0.0161(16) 0.005(2)
C12 0.061(2) 0.076(2) 0.090(3) -0.0142(18) 0.0168(19) -0.014(2)
C13 0.063(2) 0.0590(17) 0.074(2) -0.0086(15) 0.0204(17) -0.0126(16)

loop_
_atom_type_symbol
_atom_type_description
_atom_type_scat_dispersion_real
_atom_type_scat_dispersion_imag
_atom_type_scat_source
C C 0.0181 0.0091 'International Tables Vol C Tables 4.2.6.8 and 6.1.1.4'
H H 0.0000 0.0000 'International Tables Vol C Tables 4.2.6.8 and 6.1.1.4'
O O 0.0492 0.0322 'International Tables Vol C Tables 4.2.6.8 and 6.1.1.4'
P P 0.2955 0.4335 'International Tables Vol C Tables 4.2.6.8 and 6.1.1.4'

loop_
_geom_angle_atom_site_label_1
_geom_angle_atom_site_label_2
_geom_angle_atom_site_label_3
_geom_angle
_geom_angle_publ_flag
O1 P1 C8 112.62(15) yes
O1 P1 C1 115.66(16) yes
C8 P1 C1 107.02(14) yes
O1 P1 H1P 107.0 yes
C8 P1 H1P 107.0 yes
C1 P1 H1P 107.0 yes
C2 C1 P1 111.0(2) ?
C2 C1 H1A 109.4 ?
P1 C1 H1A 109.4 ?
C2 C1 H1B 109.4 ?
P1 C1 H1B 109.4 ?
H1A C1 H1B 108.0 ?
C7 C2 C3 118.8(3) ?
C7 C2 C1 121.7(3) ?
C3 C2 C1 119.5(3) ?
C4 C3 C2 120.4(4) ?
C4 C3 H3 119.8 ?
C2 C3 H3 119.8 ?
C3 C4 C5 120.6(4) ?
C3 C4 H4 119.7 ?
C5 C4 H4 119.7 ?
C4 C5 C6 119.4(3) ?
C4 C5 H5 120.3 ?
C6 C5 H5 120.3 ?
C7 C6 C5 119.9(4) ?
C7 C6 H6 120.0 ?
C5 C6 H6 120.0 ?
C6 C7 C2 120.9(3) ?
C6 C7 H7 119.5 ?
C2 C7 H7 119.5 ?
C9 C8 C13 119.2(3) ?
C9 C8 P1 118.8(2) ?
C13 C8 P1 121.9(3) ?
C8 C9 C10 119.8(3) ?
C8 C9 H9 120.1 ?
C10 C9 H9 120.1 ?
C11 C10 C9 120.1(4) ?
C11 C10 H10 119.9 ?
C9 C10 H10 119.9 ?
C12 C11 C10 120.0(4) ?
C12 C11 H11 120.0 ?
C10 C11 H11 120.0 ?
C13 C12 C11 120.2(4) ?
C13 C12 H12 119.9 ?
C11 C12 H12 119.9 ?
C12 C13 C8 120.7(4) ?
C12 C13 H13 119.7 ?
C8 C13 H13 119.7 ?

loop_
_geom_bond_atom_site_label_1
_geom_bond_atom_site_label_2
_geom_bond_site_symmetry_2
_geom_bond_distance
_geom_bond_publ_flag
P1 O1 . 1.481(2) yes
P1 C8 . 1.796(3) yes
P1 C1 . 1.798(3) yes
P1 H1P . 1.3625 yes
C1 C2 . 1.512(4) ?
C1 H1A . 0.9700 ?
C1 H1B . 0.9700 ?
C2 C7 . 1.384(4) ?
C2 C3 . 1.388(5) ?
C3 C4 . 1.378(6) ?
C3 H3 . 0.9300 ?
C4 C5 . 1.380(6) ?
C4 H4 . 0.9300 ?
C5 C6 . 1.387(6) ?
C5 H5 . 0.9300 ?
C6 C7 . 1.381(5) ?
C6 H6 . 0.9300 ?
C7 H7 . 0.9300 ?
C8 C9 . 1.386(5) ?
C8 C13 . 1.389(5) ?
C9 C10 . 1.395(6) ?
C9 H9 . 0.9300 ?
C10 C11 . 1.379(7) ?
C10 H10 . 0.9300 ?
C11 C12 . 1.376(7) ?
C11 H11 . 0.9300 ?
C12 C13 . 1.375(6) ?
C12 H12 . 0.9300 ?
C13 H13 . 0.9300 ?

loop_
_geom_hbond_atom_site_label_D
_geom_hbond_atom_site_label_H
_geom_hbond_atom_site_label_A
_geom_hbond_site_symmetry_A
_geom_hbond_distance_DH
_geom_hbond_distance_HA
_geom_hbond_distance_DA
_geom_hbond_angle_DHA
C1 H1A O1 1_565 0.97 2.44 3.397(4) 170.4
C1 H1B O1 2_564 0.97 2.45 3.405(5) 169.8

loop_
_geom_torsion_atom_site_label_1
_geom_torsion_atom_site_label_2
_geom_torsion_atom_site_label_3
_geom_torsion_atom_site_label_4
_geom_torsion
_geom_torsion_publ_flag
C9 C8 P1 O1 17.8(3) yes
C13 C8 P1 O1 -159.9(3) yes
C9 C8 P1 C1 -110.3(3) yes
C13 C8 P1 C1 71.9(3) yes
C8 P1 C1 C2 -173.6(2) yes
P1 C1 C2 C3 101.8(3) yes
P1 C1 C2 C7 -76.9(3) yes

loop_
_cod_related_entry_id
_cod_related_entry_database
_cod_related_entry_code
1 ChemSpider 10459376
